data_2001111
loop_
_publ_author_name
'Low, J. N.'
'Howie, R. A.'
'Hueso-Ure\~na, F.'
'Moreno-Carretero, M. N.'

_publ_section_title
;
 Structures of 6-amino-1,3-dimethyl-5-nitrosouracil monohydrate and
 6-amino-5-formyl-1,3-dimethyluracil monohydrate
;
_journal_issue 1
_journal_name_full 'Acta Crystallographica Section C'
_journal_page_first 145
_journal_page_last 147
_journal_paper_doi 10.1107/S010827019100820X
_journal_volume 48
_journal_year 1992
_chemical_formula_sum 'C7 H11 N3 O4'
_space_group_crystal_system monoclinic
_space_group_IT_number 15
_space_group_name_Hall '-C 2yc'
_space_group_name_H-M_alt 'C 1 2/c 1'
_cell_angle_alpha 90
_cell_angle_beta 116.69(5)
_cell_angle_gamma 90
_cell_formula_units_Z 8
_cell_length_a 15.557(11)
_cell_length_b 7.562(11)
_cell_length_c 16.972(13)
_cell_volume 1784(3)
_diffrn_radiation_type Mo
_diffrn_radiation_wavelength 0.71069
_exptl_absorpt_coefficient_mu 0.081
_exptl_crystal_density_diffrn 1.50
_exptl_crystal_F_000 848
_cod_data_source_file mu0225.cif
_cod_data_source_block mu0225b
_cod_depositor_comments
;
 Updating space group information and adding the symmetry operation list.

 Antanas Vaitkus,
 2018-06-14

  Adding the _atom_site_type_symbol data item, to prevent confusion
  between hydrogen and holmium atoms.

  Saulius Gra\<zulis
  2013-10-17
;
_cod_original_cell_volume 1783.88
_cod_original_sg_symbol_H-M C2/c
_cod_original_formula_sum C7H11N3O4
_cod_database_code 2001111

loop_
_space_group_symop_id
_space_group_symop_operation_xyz
1 x,y,z
2 -x,y,-z+1/2
3 -x,-y,-z
4 x,-y,z+1/2
5 x+1/2,y+1/2,z
6 -x+1/2,y+1/2,-z+1/2
7 -x+1/2,-y+1/2,-z
8 x+1/2,-y+1/2,z+1/2

loop_
_atom_site_type_symbol
_atom_site_label
_atom_site_fract_x
_atom_site_fract_y
_atom_site_fract_z
_atom_site_U_iso_or_equiv
N N1 .8079(3) .1624(7) .3991(3) .0380(10)
C C1 .8287(5) .2566(11) .3330(4) .051(2)
C C2 .8834(4) .1431(10) .4816(4) .042(2)
O O2 .9620(3) .2026(7) .5002(3) .0560(10)
N N3 .8638(3) .0529(7) .5429(3) .0390(10)
C C3 .9448(5) .0310(11) .6313(4) .054(2)
C C4 .7734(4) -.0105(9) .5285(4) .040(2)
O O4 .7654(3) -.0773(7) .5891(3) .0330(10)
C C5 .6994(4) .0132(9) .4398(4) .038(2)
C C51 .6054(5) -.0511(10) .4201(5) .054(2)
O O5 .5341(3) -.0418(8) .3491(3) .069(2)
C C6 .7185(4) .0945(9) .3764(4) .036(2)
N N6 .6534(3) .1065(8) .2932(3) .0440(10)
O OW1 .6493(3) .2701(7) .1403(3) .0530(10)
H H1C1 .8983 .3192 .3578 .006
H H2C1 .7732 .3505 .2960 .006
H H3C1 .8257 .1485 .2905 .006
H H1C3 .9151 -.0310 .6709 .008
H H2C3 .9714 .1597 .6575 .008
H H3C3 1.0031 -.0479 .6326 .008
H H51 .5968 -.1139 .4733 .008
H H1N6 .5808 .0655 .2767 .009
H H2N6 .6681 .1549 .2401 .009
H HOW1 .6908 .2010 .1214 .008
H HOW2 .5817 .2791 .0892 .008
